data_1573049
loop_
_publ_author_name
'You, Lijun'
'Roth, Daniel'
'Greb, Lutz'

_publ_section_title
;
 Structural Constraint at a P--P Bond: Phosphinophosphination of Alkenes,
 Alkynes, and Carbonyls by a Concerted Mechanism
;
_journal_name_full 'Chemical Science'
_journal_paper_doi 10.1039/D4SC06581F
_journal_year 2024
_chemical_formula_moiety 'C46 H46 N O P2, C24 B F20, C H2 Cl2'
_chemical_formula_sum 'C71 H48 B Cl2 F20 N O P2'
_chemical_formula_weight 1454.75
_space_group_crystal_system triclinic
_space_group_IT_number 2
_space_group_name_Hall '-P 1'
_space_group_name_H-M_alt 'P -1'
_atom_sites_solution_hydrogens geom
_atom_sites_solution_primary direct
_audit_creation_method
;FinalCif V130 by Daniel Kratzert, Freiburg 2024, 
https://dkratzert.de/finalcif.html
;
_audit_update_record
;
2024-05-22 deposited with the CCDC.	2024-11-04 downloaded from the CCDC.
;
_cell_angle_alpha 82.59(2)
_cell_angle_beta 77.118(18)
_cell_angle_gamma 64.527(16)
_cell_formula_units_Z 2
_cell_length_a 14.195(7)
_cell_length_b 15.574(7)
_cell_length_c 16.591(8)
_cell_measurement_reflns_used 9733
_cell_measurement_temperature 120(2)
_cell_measurement_theta_max 28.401
_cell_measurement_theta_min 2.2935
_cell_volume 3226(3)
_computing_cell_refinement 'SAINT V8.40B'
_computing_data_collection 'Bruker BIS V6.2.15/2021-03-15 and APEX4 2021.10-0'
_computing_data_reduction 'SAINT V8.40B'
_computing_structure_refinement 'SHELXL-2019/2 (Sheldrick, 2019)'
_computing_structure_solution 'SHELXT 2018/2 (Sheldrick, 2018)'
_diffrn_ambient_environment N~2~
_diffrn_ambient_temperature 120(2)
_diffrn_detector CPAD
_diffrn_detector_area_resol_mean 7.41
_diffrn_detector_type 'Bruker PHOTON III'
_diffrn_measured_fraction_theta_full 0.999
_diffrn_measured_fraction_theta_max 0.971
_diffrn_measurement_device 'three-circle diffractometer'
_diffrn_measurement_device_type 'Bruker D8 VENTURE dual wavelength Mo/Cu'
_diffrn_measurement_method '\w and \f scans'
_diffrn_measurement_specimen_support 'MiTeGen micromount'
_diffrn_radiation_monochromator 'mirror optics'
_diffrn_radiation_probe x-ray
_diffrn_radiation_type MoK\a
_diffrn_radiation_wavelength 0.71073
_diffrn_reflns_av_R_equivalents 0.0807
_diffrn_reflns_av_unetI/netI 0.0384
_diffrn_reflns_Laue_measured_fraction_full 0.999
_diffrn_reflns_Laue_measured_fraction_max 0.971
_diffrn_reflns_limit_h_max 19
_diffrn_reflns_limit_h_min -19
_diffrn_reflns_limit_k_max 21
_diffrn_reflns_limit_k_min -21
_diffrn_reflns_limit_l_max 23
_diffrn_reflns_limit_l_min -23
_diffrn_reflns_number 196656
_diffrn_reflns_point_group_measured_fraction_full 0.999
_diffrn_reflns_point_group_measured_fraction_max 0.971
_diffrn_reflns_theta_full 25.242
_diffrn_reflns_theta_max 30.047
_diffrn_reflns_theta_min 1.956
_diffrn_source 'microfocus sealed X-ray tube'
_diffrn_source_current 1.4
_diffrn_source_type 'Incoatec I\ms'
_diffrn_source_voltage 50.0
_exptl_absorpt_coefficient_mu 0.255
_exptl_absorpt_correction_T_max 0.7438
_exptl_absorpt_correction_T_min 0.7005
_exptl_absorpt_correction_type multi-scan
_exptl_absorpt_process_details
;SADABS-2016/2 - Bruker AXS area detector scaling and absorption correction: 
Krause, L., Herbst-Irmer, R., Sheldrick G.M. & Stalke D., J. Appl. Cryst. 48 
(2015) 3-10
;
_exptl_crystal_colour yellow
_exptl_crystal_density_diffrn 1.498
_exptl_crystal_description block
_exptl_crystal_F_000 1476
_exptl_crystal_recrystallization_method
;Single crystals suitable for X-ray diffraction were grown by gas phase diffusion
 of pentane into the solution of toluene and CH2Cl2 (1:1).
;
_exptl_crystal_size_max 0.168
_exptl_crystal_size_mid 0.105
_exptl_crystal_size_min 0.063
_refine_diff_density_max 0.756
_refine_diff_density_min -1.095
_refine_diff_density_rms 0.063
_refine_ls_extinction_method none
_refine_ls_goodness_of_fit_ref 1.056
_refine_ls_hydrogen_treatment constr
_refine_ls_matrix_type full
_refine_ls_number_parameters 948
_refine_ls_number_reflns 18332
_refine_ls_number_restraints 179
_refine_ls_restrained_S_all 1.076
_refine_ls_R_factor_all 0.0700
_refine_ls_R_factor_gt 0.0494
_refine_ls_shift/su_max 0.001
_refine_ls_shift/su_mean 0.000
_refine_ls_structure_factor_coef Fsqd
_refine_ls_weighting_details 'w=1/[\s^2^(Fo^2^)+(0.0543P)^2^+2.2269P] where P=(Fo^2^+2Fc^2^)/3'
_refine_ls_weighting_scheme calc
_refine_ls_wR_factor_gt 0.1215
_refine_ls_wR_factor_ref 0.1345
_reflns_Friedel_coverage 0.000
_reflns_number_gt 13616
_reflns_number_total 18332
_reflns_threshold_expression 'I > 2\s(I)'
_cod_data_source_file d4sc06581f2.cif
_cod_data_source_block ly129_a
_cod_database_code 1573049
_shelx_shelxl_version_number 2019/3
_shelx_space_group_comment
;
The symmetry employed for this shelxl refinement is uniquely defined
by the following loop, which should always be used as a source of
symmetry information in preference to the above space-group names.
They are only intended as comments.
;
_shelx_estimated_absorpt_t_min 0.958
_shelx_estimated_absorpt_t_max 0.984
_diffrn_measurement_ambient_temperature_device_make 'Oxford Cryostream 800'

loop_
_space_group_symop_operation_xyz
'x, y, z'
'-x, -y, -z'

loop_
_atom_site_label
_atom_site_type_symbol
_atom_site_fract_x
_atom_site_fract_y
_atom_site_fract_z
_atom_site_U_iso_or_equiv
_atom_site_adp_type
_atom_site_occupancy
_atom_site_site_symmetry_order
_atom_site_calc_flag
_atom_site_refinement_flags_posn
_atom_site_refinement_flags_adp
_atom_site_refinement_flags_occupancy
_atom_site_disorder_assembly
_atom_site_disorder_group
C1 C 0.71799(13) 0.42527(12) 0.09451(10) 0.0211(3) Uani 1 1 d . . . . .
C2 C 0.81876(13) 0.41585(12) 0.09763(11) 0.0228(3) Uani 1 1 d . . . . .
F3 F -0.34751(10) 0.89302(11) 0.71673(7) 0.0458(3) Uani 1 1 d . . . . .
C3 C 0.82368(14) 0.46222(13) 0.16242(11) 0.0252(3) Uani 1 1 d . . . . .
H3 H 0.891215 0.457269 0.167465 0.030 Uiso 1 1 calc R U . . .
F4 F -0.16942(10) 0.92464(10) 0.68577(7) 0.0414(3) Uani 1 1 d . . . . .
C4 C 0.73493(14) 0.51557(12) 0.22034(11) 0.0251(3) Uani 1 1 d D . . . .
F5 F -0.06651(8) 0.93028(8) 0.53032(7) 0.0303(2) Uani 1 1 d . . . . .
C5 C 0.63532(14) 0.52281(12) 0.21429(11) 0.0237(3) Uani 1 1 d . . . . .
H5 H 0.573728 0.558535 0.252575 0.028 Uiso 1 1 calc R U . . .
F6 F -0.32337(8) 1.04823(7) 0.35961(7) 0.0279(2) Uani 1 1 d . . . . .
C6 C 0.62804(13) 0.47690(12) 0.15137(10) 0.0211(3) Uani 1 1 d . . . . .
F7 F -0.43361(8) 1.06728(8) 0.24366(7) 0.0308(2) Uani 1 1 d . . . . .
C7 C 0.43114(13) 0.53737(11) 0.16100(10) 0.0201(3) Uani 1 1 d . . . . .
F8 F -0.35280(9) 0.94147(9) 0.11963(7) 0.0351(3) Uani 1 1 d . . . . .
C8 C 0.40134(14) 0.63515(12) 0.15549(11) 0.0250(3) Uani 1 1 d . . . . .
H8 H 0.453376 0.659800 0.136147 0.030 Uiso 1 1 calc R U . . .
F9 F -0.15760(9) 0.79479(8) 0.11656(7) 0.0323(2) Uani 1 1 d . . . . .
C9 C 0.29504(15) 0.69672(13) 0.17842(12) 0.0285(4) Uani 1 1 d . . . . .
H9 H 0.275148 0.763444 0.175420 0.034 Uiso 1 1 calc R U . . .
F10 F -0.04699(8) 0.77189(7) 0.23230(7) 0.0276(2) Uani 1 1 d . . . . .
C10 C 0.21807(14) 0.66241(13) 0.20544(11) 0.0270(4) Uani 1 1 d . . . . .
H10 H 0.145420 0.705423 0.218384 0.032 Uiso 1 1 calc R U . . .
F11 F 0.11092(9) 0.87471(9) 0.38290(8) 0.0352(3) Uani 1 1 d . . . . .
P1 P 0.57374(3) 0.39371(3) 0.05606(3) 0.01987(9) Uani 1 1 d . . . . .
F1 F -0.32555(9) 0.87550(9) 0.43415(7) 0.0318(2) Uani 1 1 d . . . . .
O1 O 0.69490(9) 0.38829(9) 0.03254(7) 0.0222(2) Uani 1 1 d . . . . .
N1 N 0.53670(11) 0.47203(10) 0.13477(9) 0.0210(3) Uani 1 1 d . . . . .
C11 C 0.24679(13) 0.56517(13) 0.21367(11) 0.0245(3) Uani 1 1 d . . . . .
H11 H 0.193951 0.541509 0.233362 0.029 Uiso 1 1 calc R U . . .
F12 F 0.26519(9) 0.70920(10) 0.41350(8) 0.0453(3) Uani 1 1 d . . . . .
C12 C 0.35420(13) 0.50138(12) 0.19288(10) 0.0208(3) Uani 1 1 d . . . . .
F13 F 0.23221(11) 0.54766(10) 0.44109(9) 0.0543(4) Uani 1 1 d . . . . .
C13 C 0.27918(13) 0.35956(12) 0.27758(11) 0.0231(3) Uani 1 1 d . . . . .
F14 F 0.04068(11) 0.55476(9) 0.42863(9) 0.0494(4) Uani 1 1 d . . . . .
C14 C 0.25509(14) 0.35218(13) 0.36367(11) 0.0275(4) Uani 1 1 d . . . . .
H14 H 0.300110 0.356796 0.395949 0.033 Uiso 1 1 calc R U . . .
F15 F -0.11460(9) 0.71917(8) 0.39454(7) 0.0301(2) Uani 1 1 d . . . . .
C15 C 0.16508(15) 0.33805(15) 0.40214(13) 0.0344(4) Uani 1 1 d . . . . .
H15 H 0.148571 0.333076 0.460802 0.041 Uiso 1 1 calc R U . . .
F16 F -0.20917(9) 1.09725(8) 0.46651(7) 0.0288(2) Uani 1 1 d . . . . .
C16 C 0.09960(15) 0.33123(14) 0.35544(14) 0.0353(4) Uani 1 1 d . . . . .
H16 H 0.038379 0.321150 0.381959 0.042 Uiso 1 1 calc R U . . .
F17 F -0.16873(10) 1.24582(8) 0.40648(8) 0.0385(3) Uani 1 1 d . . . . .
C17 C 0.12301(16) 0.33905(16) 0.26993(14) 0.0372(5) Uani 1 1 d . . . . .
H17 H 0.077755 0.334114 0.238064 0.045 Uiso 1 1 calc R U . . .
F18 F -0.03608(11) 1.23949(9) 0.25907(8) 0.0425(3) Uani 1 1 d . . . . .
C18 C 0.21165(15) 0.35397(16) 0.23055(12) 0.0328(4) Uani 1 1 d . . . . .
H18 H 0.226640 0.360388 0.171916 0.039 Uiso 1 1 calc R U . . .
F19 F 0.06220(10) 1.07531(9) 0.17418(7) 0.0383(3) Uani 1 1 d . . . . .
C19 C 0.46787(13) 0.36672(12) 0.31061(10) 0.0215(3) Uani 1 1 d . . . . .
F20 F 0.02535(9) 0.92311(8) 0.23364(7) 0.0298(2) Uani 1 1 d . . . . .
C20 C 0.45794(16) 0.44697(14) 0.34607(11) 0.0289(4) Uani 1 1 d . . . . .
H20 H 0.416365 0.508671 0.325766 0.035 Uiso 1 1 calc R U . . .
C21 C 0.50889(19) 0.43669(16) 0.41119(12) 0.0382(5) Uani 1 1 d . . . . .
H21 H 0.502608 0.491540 0.435190 0.046 Uiso 1 1 calc R U . . .
C22 C 0.56873(18) 0.34721(17) 0.44138(13) 0.0401(5) Uani 1 1 d . . . . .
H22 H 0.603801 0.340743 0.485808 0.048 Uiso 1 1 calc R U . . .
B1 B -0.11891(14) 0.90565(14) 0.37937(12) 0.0211(3) Uani 1 1 d . . . . .
P2 P 0.39544(3) 0.37948(3) 0.23049(3) 0.01948(9) Uani 1 1 d . . . . .
F2 F -0.42442(10) 0.87121(10) 0.58755(8) 0.0414(3) Uani 1 1 d . . . . .
C23 C 0.57780(17) 0.26707(15) 0.40722(13) 0.0373(5) Uani 1 1 d . . . . .
H23 H 0.618353 0.205610 0.428569 0.045 Uiso 1 1 calc R U . . .
C24 C 0.52774(15) 0.27632(13) 0.34182(12) 0.0291(4) Uani 1 1 d . . . . .
H24 H 0.534114 0.221215 0.318197 0.035 Uiso 1 1 calc R U . . .
C25 C 0.48141(13) 0.28382(12) 0.15811(10) 0.0201(3) Uani 1 1 d . . . . .
H25 H 0.496709 0.224047 0.193476 0.024 Uiso 1 1 calc R U . . .
C26 C 0.59278(13) 0.28492(11) 0.12448(10) 0.0203(3) Uani 1 1 d . . . . .
H26 H 0.618864 0.292627 0.173145 0.024 Uiso 1 1 calc R U . . .
C27 C 0.42544(13) 0.27291(12) 0.09440(10) 0.0215(3) Uani 1 1 d . . . . .
C28 C 0.37524(13) 0.34690(13) 0.03998(11) 0.0237(3) Uani 1 1 d . . . . .
H28 H 0.374449 0.407826 0.042367 0.028 Uiso 1 1 calc R U . . .
C29 C 0.32646(14) 0.33178(14) -0.01760(11) 0.0280(4) Uani 1 1 d . . . . .
H29 H 0.292526 0.382302 -0.054275 0.034 Uiso 1 1 calc R U . . .
C30 C 0.32748(17) 0.24336(15) -0.02134(13) 0.0345(4) Uani 1 1 d . . . . .
H30 H 0.294783 0.232887 -0.060944 0.041 Uiso 1 1 calc R U . . .
C31 C 0.37608(18) 0.16992(15) 0.03254(14) 0.0376(5) Uani 1 1 d . . . . .
H31 H 0.376404 0.109213 0.029919 0.045 Uiso 1 1 calc R U . . .
C32 C 0.42453(15) 0.18461(13) 0.09062(12) 0.0292(4) Uani 1 1 d . . . . .
H32 H 0.457077 0.134069 0.127805 0.035 Uiso 1 1 calc R U . . .
C33 C 0.67555(13) 0.19415(12) 0.08428(11) 0.0225(3) Uani 1 1 d . . . . .
C34 C 0.67165(15) 0.16625(13) 0.00876(12) 0.0289(4) Uani 1 1 d . . . . .
H34 H 0.613234 0.203267 -0.017923 0.035 Uiso 1 1 calc R U . . .
C35 C 0.75268(18) 0.08474(15) -0.02751(13) 0.0368(4) Uani 1 1 d . . . . .
H35 H 0.749320 0.066219 -0.078786 0.044 Uiso 1 1 calc R U . . .
C36 C 0.83885(16) 0.03000(14) 0.01094(13) 0.0366(5) Uani 1 1 d . . . . .
H36 H 0.894276 -0.025641 -0.014041 0.044 Uiso 1 1 calc R U . . .
C37 C 0.84323(15) 0.05710(14) 0.08556(13) 0.0325(4) Uani 1 1 d . . . . .
H37 H 0.901913 0.020001 0.111935 0.039 Uiso 1 1 calc R U . . .
C38 C 0.76212(14) 0.13847(13) 0.12227(12) 0.0265(4) Uani 1 1 d . . . . .
H38 H 0.765680 0.156328 0.173762 0.032 Uiso 1 1 calc R U . . .
C39 C 0.91571(13) 0.36064(13) 0.03272(11) 0.0251(3) Uani 1 1 d . . . . .
C40 C 0.92775(15) 0.25786(14) 0.03063(13) 0.0332(4) Uani 1 1 d . . . . .
H40A H 0.865663 0.258615 0.013452 0.050 Uiso 1 1 calc R U . . .
H40B H 0.933185 0.227280 0.085888 0.050 Uiso 1 1 calc R U . . .
H40C H 0.992067 0.222240 -0.008766 0.050 Uiso 1 1 calc R U . . .
C41 C 0.90083(16) 0.41065(15) -0.05260(12) 0.0322(4) Uani 1 1 d . . . . .
H41A H 0.962424 0.375641 -0.094427 0.048 Uiso 1 1 calc R U . . .
H41B H 0.894170 0.475777 -0.051334 0.048 Uiso 1 1 calc R U . . .
H41C H 0.836398 0.412402 -0.066432 0.048 Uiso 1 1 calc R U . . .
C42 C 1.01844(15) 0.35638(17) 0.05187(14) 0.0360(4) Uani 1 1 d . . . . .
H42A H 1.078492 0.321592 0.008878 0.054 Uiso 1 1 calc R U . . .
H42B H 1.029727 0.323660 0.105742 0.054 Uiso 1 1 calc R U . . .
H42C H 1.012761 0.421178 0.053231 0.054 Uiso 1 1 calc R U . . .
C43 C 0.74877(16) 0.56569(14) 0.28781(12) 0.0309(4) Uani 1 1 d D U . . .
C47 C -0.19197(13) 0.90774(12) 0.47246(10) 0.0219(3) Uani 1 1 d . . . . .
C48 C -0.28326(14) 0.89142(13) 0.49297(11) 0.0250(3) Uani 1 1 d . . . . .
C49 C -0.33675(14) 0.88768(14) 0.57328(12) 0.0295(4) Uani 1 1 d . . . . .
C50 C -0.29835(15) 0.89879(15) 0.63854(11) 0.0314(4) Uani 1 1 d . . . . .
C51 C -0.20763(15) 0.91370(14) 0.62218(11) 0.0288(4) Uani 1 1 d . . . . .
C52 C -0.15655(13) 0.91694(13) 0.54145(11) 0.0242(3) Uani 1 1 d . . . . .
C53 C -0.18030(13) 0.90760(12) 0.30501(10) 0.0202(3) Uani 1 1 d . . . . .
C54 C -0.27920(13) 0.98196(12) 0.30109(10) 0.0222(3) Uani 1 1 d . . . . .
C55 C -0.33793(13) 0.99336(12) 0.24194(11) 0.0234(3) Uani 1 1 d . . . . .
C56 C -0.29789(14) 0.93016(13) 0.17923(11) 0.0248(3) Uani 1 1 d . . . . .
C57 C -0.19932(14) 0.85638(13) 0.17819(11) 0.0237(3) Uani 1 1 d . . . . .
C58 C -0.14329(13) 0.84653(12) 0.23981(11) 0.0219(3) Uani 1 1 d . . . . .
C59 C -0.01140(13) 0.80642(12) 0.38630(10) 0.0232(3) Uani 1 1 d . . . . .
C60 C 0.08797(14) 0.79843(14) 0.39282(11) 0.0273(4) Uani 1 1 d . . . . .
C61 C 0.16953(14) 0.71249(16) 0.41032(12) 0.0332(4) Uani 1 1 d . . . . .
C62 C 0.15395(16) 0.63087(15) 0.42342(13) 0.0371(5) Uani 1 1 d . . . . .
C63 C 0.05753(16) 0.63432(14) 0.41715(12) 0.0340(4) Uani 1 1 d . . . . .
C64 C -0.02119(14) 0.72057(13) 0.39893(11) 0.0264(4) Uani 1 1 d . . . . .
C65 C -0.09333(13) 1.00070(12) 0.35372(10) 0.0223(3) Uani 1 1 d . . . . .
C66 C -0.14018(14) 1.08615(13) 0.39376(11) 0.0240(3) Uani 1 1 d . . . . .
C67 C -0.12202(15) 1.16581(13) 0.36309(12) 0.0278(4) Uani 1 1 d . . . . .
C68 C -0.05529(16) 1.16312(14) 0.28875(12) 0.0304(4) Uani 1 1 d . . . . .
C69 C -0.00618(15) 1.08017(14) 0.24606(11) 0.0287(4) Uani 1 1 d . . . . .
C70 C -0.02587(14) 1.00252(13) 0.27894(11) 0.0246(3) Uani 1 1 d . . . . .
Cl1_1 Cl -0.44144(12) 1.15030(10) 0.80288(10) 0.1024(5) Uani 0.880(3) 1 d D U P A 1
Cl2_1 Cl -0.45598(18) 1.13937(12) 0.62784(12) 0.1372(8) Uani 0.880(3) 1 d D U P A 1
C1_1 C -0.3859(4) 1.1530(3) 0.6994(3) 0.1030(14) Uani 0.880(3) 1 d D U P A 1
H71A_1 H -0.313076 1.101834 0.690589 0.124 Uiso 0.880(3) 1 calc R U P A 1
H71B_1 H -0.379736 1.214391 0.685851 0.124 Uiso 0.880(3) 1 calc R U P A 1
C44A C 0.6506(4) 0.5972(5) 0.3594(3) 0.0569(15) Uani 0.696(10) 1 d D U P B 2
H44A H 0.587707 0.641912 0.337462 0.085 Uiso 0.696(10) 1 calc R U P B 2
H44B H 0.663263 0.628193 0.401116 0.085 Uiso 0.696(10) 1 calc R U P B 2
H44C H 0.639091 0.541232 0.384791 0.085 Uiso 0.696(10) 1 calc R U P B 2
C45A C 0.7616(6) 0.6544(4) 0.2499(3) 0.0663(18) Uani 0.696(10) 1 d D U P B 2
H45A H 0.821708 0.637282 0.203233 0.099 Uiso 0.696(10) 1 calc R U P B 2
H45B H 0.774895 0.684993 0.291513 0.099 Uiso 0.696(10) 1 calc R U P B 2
H45C H 0.696633 0.698462 0.230209 0.099 Uiso 0.696(10) 1 calc R U P B 2
C46A C 0.8417(5) 0.5018(5) 0.3293(4) 0.073(2) Uani 0.696(10) 1 d D U P B 2
H46A H 0.835607 0.441867 0.348280 0.109 Uiso 0.696(10) 1 calc R U P B 2
H46B H 0.841120 0.533710 0.376699 0.109 Uiso 0.696(10) 1 calc R U P B 2
H46C H 0.908304 0.488701 0.289597 0.109 Uiso 0.696(10) 1 calc R U P B 2
C44B C 0.6531(9) 0.6407(11) 0.3259(11) 0.083(5) Uani 0.304(10) 1 d D U P B 3
H44D H 0.623365 0.689173 0.283648 0.124 Uiso 0.304(10) 1 calc R U P B 3
H44E H 0.669009 0.669569 0.367308 0.124 Uiso 0.304(10) 1 calc R U P B 3
H44F H 0.601556 0.614791 0.352794 0.124 Uiso 0.304(10) 1 calc R U P B 3
C45B C 0.8417(13) 0.5975(12) 0.2532(7) 0.073(4) Uani 0.304(10) 1 d D U P B 3
H45D H 0.909164 0.541097 0.242894 0.109 Uiso 0.304(10) 1 calc R U P B 3
H45E H 0.844705 0.636388 0.293703 0.109 Uiso 0.304(10) 1 calc R U P B 3
H45F H 0.829197 0.634915 0.201340 0.109 Uiso 0.304(10) 1 calc R U P B 3
C46B C 0.7962(13) 0.4869(8) 0.3504(8) 0.060(3) Uani 0.304(10) 1 d D U P B 3
H46D H 0.866775 0.441974 0.324464 0.089 Uiso 0.304(10) 1 calc R U P B 3
H46E H 0.750098 0.453375 0.369386 0.089 Uiso 0.304(10) 1 calc R U P B 3
H46F H 0.802435 0.514543 0.397742 0.089 Uiso 0.304(10) 1 calc R U P B 3
Cl1_2 Cl -0.4099(13) 1.0529(11) 0.8425(9) 0.159(4) Uani 0.120(3) 1 d D U P A 2
Cl2_2 Cl -0.4837(9) 1.1233(7) 0.6716(9) 0.096(2) Uani 0.120(3) 1 d D U P A 2
C1_2 C -0.406(3) 1.117(3) 0.7455(16) 0.117(4) Uani 0.120(3) 1 d D U P A 2
H1A_2 H -0.330604 1.090119 0.716714 0.140 Uiso 0.120(3) 1 calc R U P A 2
H1B_2 H -0.423804 1.183049 0.757975 0.140 Uiso 0.120(3) 1 calc R U P A 2

loop_
_atom_site_aniso_label
_atom_site_aniso_U_11
_atom_site_aniso_U_22
_atom_site_aniso_U_33
_atom_site_aniso_U_23
_atom_site_aniso_U_13
_atom_site_aniso_U_12
C1 0.0210(8) 0.0211(7) 0.0212(7) -0.0024(6) -0.0043(6) -0.0081(6)
C2 0.0192(7) 0.0232(8) 0.0249(8) -0.0016(6) -0.0027(6) -0.0082(6)
F3 0.0372(7) 0.0705(9) 0.0233(6) 0.0023(6) 0.0025(5) -0.0214(7)
C3 0.0209(8) 0.0269(8) 0.0283(8) -0.0017(7) -0.0073(6) -0.0088(7)
F4 0.0344(6) 0.0658(9) 0.0234(5) -0.0056(5) -0.0083(5) -0.0178(6)
C4 0.0263(8) 0.0230(8) 0.0261(8) -0.0023(6) -0.0072(7) -0.0088(7)
F5 0.0225(5) 0.0421(6) 0.0285(5) -0.0025(5) -0.0068(4) -0.0142(5)
C5 0.0226(8) 0.0221(8) 0.0230(8) -0.0044(6) -0.0039(6) -0.0054(6)
F6 0.0244(5) 0.0240(5) 0.0302(5) -0.0094(4) -0.0068(4) -0.0022(4)
C6 0.0181(7) 0.0217(7) 0.0225(7) -0.0017(6) -0.0043(6) -0.0069(6)
F7 0.0228(5) 0.0264(5) 0.0372(6) -0.0018(4) -0.0126(4) -0.0010(4)
C7 0.0189(7) 0.0201(7) 0.0175(7) -0.0026(6) -0.0031(6) -0.0041(6)
F8 0.0339(6) 0.0416(6) 0.0325(6) -0.0044(5) -0.0174(5) -0.0121(5)
C8 0.0240(8) 0.0234(8) 0.0248(8) -0.0025(6) -0.0024(6) -0.0077(7)
F9 0.0300(6) 0.0379(6) 0.0285(5) -0.0145(5) -0.0032(4) -0.0111(5)
C9 0.0286(9) 0.0213(8) 0.0282(9) -0.0037(7) -0.0034(7) -0.0037(7)
F10 0.0186(5) 0.0279(5) 0.0298(5) -0.0091(4) -0.0032(4) -0.0021(4)
C10 0.0211(8) 0.0258(8) 0.0249(8) -0.0042(7) -0.0023(6) -0.0012(7)
F11 0.0249(5) 0.0402(6) 0.0435(7) -0.0042(5) -0.0116(5) -0.0130(5)
P1 0.01762(19) 0.0212(2) 0.01983(19) -0.00294(15) -0.00195(15) -0.00729(15)
F1 0.0288(6) 0.0441(6) 0.0295(5) -0.0039(5) -0.0054(4) -0.0210(5)
O1 0.0192(5) 0.0256(6) 0.0224(6) -0.0069(5) -0.0004(4) -0.0098(5)
N1 0.0163(6) 0.0211(6) 0.0240(7) -0.0048(5) -0.0024(5) -0.0056(5)
C11 0.0185(8) 0.0281(8) 0.0227(8) -0.0037(6) -0.0036(6) -0.0051(6)
F12 0.0195(5) 0.0629(9) 0.0427(7) -0.0068(6) -0.0117(5) -0.0029(5)
C12 0.0193(7) 0.0216(7) 0.0194(7) -0.0010(6) -0.0047(6) -0.0058(6)
F13 0.0348(7) 0.0422(8) 0.0539(8) 0.0063(6) -0.0087(6) 0.0116(6)
C13 0.0169(7) 0.0242(8) 0.0254(8) -0.0017(6) -0.0016(6) -0.0069(6)
F14 0.0465(8) 0.0228(6) 0.0617(9) 0.0058(6) -0.0005(7) -0.0051(5)
C14 0.0230(8) 0.0300(9) 0.0255(8) 0.0019(7) -0.0027(7) -0.0089(7)
F15 0.0282(5) 0.0267(5) 0.0341(6) -0.0005(4) -0.0026(4) -0.0118(4)
C15 0.0255(9) 0.0362(10) 0.0313(10) 0.0062(8) 0.0022(7) -0.0090(8)
F16 0.0287(5) 0.0274(5) 0.0260(5) -0.0061(4) -0.0003(4) -0.0085(4)
C16 0.0216(9) 0.0319(10) 0.0476(12) 0.0043(9) 0.0005(8) -0.0117(7)
F17 0.0462(7) 0.0277(6) 0.0437(7) -0.0093(5) -0.0059(6) -0.0164(5)
C17 0.0237(9) 0.0464(12) 0.0450(12) -0.0057(9) -0.0047(8) -0.0175(9)
F18 0.0512(8) 0.0374(7) 0.0483(7) 0.0057(6) -0.0082(6) -0.0297(6)
C18 0.0235(9) 0.0469(12) 0.0280(9) -0.0058(8) -0.0011(7) -0.0151(8)
F19 0.0390(7) 0.0478(7) 0.0304(6) 0.0009(5) 0.0024(5) -0.0251(6)
C19 0.0182(7) 0.0254(8) 0.0185(7) -0.0035(6) -0.0015(6) -0.0072(6)
F20 0.0284(5) 0.0326(6) 0.0267(5) -0.0077(4) 0.0010(4) -0.0123(5)
C20 0.0353(10) 0.0275(9) 0.0218(8) -0.0034(7) -0.0053(7) -0.0104(8)
C21 0.0555(13) 0.0387(11) 0.0251(9) -0.0058(8) -0.0141(9) -0.0196(10)
C22 0.0413(11) 0.0483(12) 0.0290(10) -0.0086(9) -0.0167(9) -0.0103(10)
B1 0.0163(8) 0.0230(8) 0.0218(8) -0.0031(7) -0.0031(6) -0.0056(7)
P2 0.01573(18) 0.0221(2) 0.01857(19) -0.00171(15) -0.00267(14) -0.00592(15)
F2 0.0306(6) 0.0604(8) 0.0379(7) 0.0003(6) 0.0016(5) -0.0275(6)
C23 0.0357(11) 0.0354(10) 0.0316(10) -0.0051(8) -0.0163(8) -0.0003(8)
C24 0.0273(9) 0.0269(9) 0.0282(9) -0.0044(7) -0.0103(7) -0.0034(7)
C25 0.0186(7) 0.0211(7) 0.0195(7) -0.0020(6) -0.0038(6) -0.0068(6)
C26 0.0170(7) 0.0210(7) 0.0210(7) -0.0034(6) -0.0027(6) -0.0057(6)
C27 0.0178(7) 0.0254(8) 0.0205(7) -0.0034(6) -0.0028(6) -0.0080(6)
C28 0.0218(8) 0.0257(8) 0.0241(8) -0.0014(6) -0.0051(6) -0.0098(7)
C29 0.0244(8) 0.0339(9) 0.0264(8) 0.0004(7) -0.0085(7) -0.0114(7)
C30 0.0378(11) 0.0385(11) 0.0344(10) -0.0045(8) -0.0154(8) -0.0174(9)
C31 0.0442(12) 0.0322(10) 0.0463(12) -0.0025(9) -0.0197(10) -0.0196(9)
C32 0.0311(9) 0.0268(9) 0.0326(9) -0.0007(7) -0.0110(7) -0.0124(7)
C33 0.0192(7) 0.0206(7) 0.0247(8) -0.0016(6) -0.0003(6) -0.0071(6)
C34 0.0277(9) 0.0265(9) 0.0264(9) -0.0038(7) -0.0028(7) -0.0058(7)
C35 0.0405(11) 0.0298(10) 0.0301(10) -0.0093(8) 0.0012(8) -0.0070(8)
C36 0.0310(10) 0.0233(9) 0.0393(11) -0.0052(8) 0.0065(8) -0.0015(7)
C37 0.0217(8) 0.0252(9) 0.0401(10) 0.0017(8) -0.0012(7) -0.0029(7)
C38 0.0203(8) 0.0246(8) 0.0300(9) -0.0009(7) -0.0020(7) -0.0063(7)
C39 0.0180(7) 0.0291(9) 0.0273(8) -0.0043(7) -0.0009(6) -0.0097(7)
C40 0.0234(9) 0.0272(9) 0.0416(11) -0.0062(8) 0.0041(8) -0.0073(7)
C41 0.0291(9) 0.0399(11) 0.0273(9) -0.0017(8) 0.0005(7) -0.0167(8)
C42 0.0197(8) 0.0489(12) 0.0384(11) -0.0092(9) -0.0006(7) -0.0134(8)
C43 0.0314(9) 0.0344(10) 0.0301(9) -0.0072(8) -0.0091(7) -0.0135(8)
C47 0.0185(7) 0.0212(7) 0.0229(8) -0.0022(6) -0.0039(6) -0.0049(6)
C48 0.0237(8) 0.0256(8) 0.0255(8) -0.0023(7) -0.0057(6) -0.0091(7)
C49 0.0212(8) 0.0327(9) 0.0322(9) -0.0003(7) -0.0012(7) -0.0112(7)
C50 0.0249(9) 0.0373(10) 0.0231(8) 0.0013(7) 0.0005(7) -0.0078(8)
C51 0.0256(9) 0.0340(9) 0.0232(8) -0.0021(7) -0.0073(7) -0.0072(7)
C52 0.0178(7) 0.0257(8) 0.0258(8) -0.0025(6) -0.0041(6) -0.0055(6)
C53 0.0180(7) 0.0208(7) 0.0210(7) -0.0011(6) -0.0031(6) -0.0076(6)
C54 0.0214(8) 0.0208(7) 0.0231(8) -0.0030(6) -0.0038(6) -0.0070(6)
C55 0.0190(7) 0.0205(8) 0.0273(8) -0.0001(6) -0.0056(6) -0.0046(6)
C56 0.0238(8) 0.0302(9) 0.0233(8) 0.0008(7) -0.0087(6) -0.0124(7)
C57 0.0238(8) 0.0265(8) 0.0216(8) -0.0060(6) -0.0014(6) -0.0113(7)
C58 0.0167(7) 0.0217(7) 0.0242(8) -0.0023(6) -0.0016(6) -0.0058(6)
C59 0.0198(8) 0.0265(8) 0.0190(7) -0.0025(6) -0.0035(6) -0.0053(6)
C60 0.0220(8) 0.0325(9) 0.0238(8) -0.0037(7) -0.0049(6) -0.0070(7)
C61 0.0183(8) 0.0456(11) 0.0252(9) -0.0050(8) -0.0051(7) -0.0022(8)
C62 0.0263(9) 0.0338(10) 0.0291(9) 0.0004(8) -0.0027(7) 0.0064(8)
C63 0.0337(10) 0.0249(9) 0.0296(9) 0.0014(7) 0.0008(8) -0.0032(8)
C64 0.0229(8) 0.0271(9) 0.0226(8) -0.0013(7) -0.0012(6) -0.0057(7)
C65 0.0196(7) 0.0260(8) 0.0225(8) -0.0012(6) -0.0071(6) -0.0090(6)
C66 0.0213(8) 0.0277(8) 0.0229(8) -0.0023(6) -0.0051(6) -0.0093(7)
C67 0.0284(9) 0.0243(8) 0.0321(9) -0.0044(7) -0.0086(7) -0.0099(7)
C68 0.0321(9) 0.0301(9) 0.0353(10) 0.0033(8) -0.0097(8) -0.0185(8)
C69 0.0265(9) 0.0366(10) 0.0257(8) 0.0014(7) -0.0041(7) -0.0168(8)
C70 0.0222(8) 0.0276(8) 0.0250(8) -0.0035(7) -0.0059(6) -0.0099(7)
Cl1_1 0.1193(11) 0.1057(10) 0.1114(10) 0.0045(8) -0.0312(8) -0.0716(9)
Cl2_1 0.1528(16) 0.0664(8) 0.1143(13) -0.0111(8) -0.0133(11) 0.0237(9)
C1_1 0.091(3) 0.056(2) 0.155(4) -0.008(2) -0.023(3) -0.023(2)
C44A 0.050(3) 0.085(4) 0.046(2) -0.039(2) 0.008(2) -0.037(3)
C45A 0.126(5) 0.063(3) 0.042(2) -0.005(2) -0.018(3) -0.068(4)
C46A 0.050(3) 0.076(4) 0.075(4) -0.044(3) -0.041(3) 0.015(2)
C44B 0.050(6) 0.070(8) 0.114(11) -0.076(8) -0.039(7) 0.020(6)
C45B 0.110(10) 0.089(9) 0.056(6) -0.026(6) 0.000(6) -0.077(8)
C46B 0.081(9) 0.065(6) 0.048(6) -0.006(5) -0.043(6) -0.028(6)
Cl1_2 0.155(7) 0.130(6) 0.162(7) -0.004(6) -0.012(6) -0.039(6)
Cl2_2 0.083(4) 0.061(4) 0.154(6) -0.010(4) -0.012(4) -0.043(3)
C1_2 0.112(5) 0.091(5) 0.141(6) -0.010(5) -0.018(5) -0.037(5)

loop_
_atom_type_symbol
_atom_type_description
_atom_type_scat_dispersion_real
_atom_type_scat_dispersion_imag
_atom_type_scat_source
C C 0.0033 0.0016 'International Tables Vol C Tables 4.2.6.8 and 6.1.1.4'
H H 0.0000 0.0000 'International Tables Vol C Tables 4.2.6.8 and 6.1.1.4'
B B 0.0013 0.0007 'International Tables Vol C Tables 4.2.6.8 and 6.1.1.4'
N N 0.0061 0.0033 'International Tables Vol C Tables 4.2.6.8 and 6.1.1.4'
O O 0.0106 0.0060 'International Tables Vol C Tables 4.2.6.8 and 6.1.1.4'
F F 0.0171 0.0103 'International Tables Vol C Tables 4.2.6.8 and 6.1.1.4'
P P 0.1023 0.0942 'International Tables Vol C Tables 4.2.6.8 and 6.1.1.4'
Cl Cl 0.1484 0.1585 'International Tables Vol C Tables 4.2.6.8 and 6.1.1.4'

loop_
_geom_angle_atom_site_label_1
_geom_angle_atom_site_label_2
_geom_angle_atom_site_label_3
_geom_angle
_geom_angle_site_symmetry_1
_geom_angle_site_symmetry_3
_geom_angle_publ_flag
C2 C1 C6 122.82(16) . . ?
C2 C1 O1 124.07(15) . . ?
C6 C1 O1 113.05(15) . . ?
C1 C2 C3 114.92(15) . . ?
C1 C2 C39 121.48(16) . . ?
C3 C2 C39 123.57(16) . . ?
C2 C3 C4 123.95(16) . . ?
C2 C3 H3 118.0 . . ?
C4 C3 H3 118.0 . . ?
C5 C4 C3 118.76(16) . . ?
C5 C4 C43 121.48(16) . . ?
C3 C4 C43 119.75(16) . . ?
C6 C5 C4 118.64(16) . . ?
C6 C5 H5 120.7 . . ?
C4 C5 H5 120.7 . . ?
C5 C6 C1 120.90(16) . . ?
C5 C6 N1 128.48(15) . . ?
C1 C6 N1 110.61(15) . . ?
C8 C7 C12 119.74(15) . . ?
C8 C7 N1 122.10(15) . . ?
C12 C7 N1 118.16(15) . . ?
C7 C8 C9 119.74(17) . . ?
C7 C8 H8 120.1 . . ?
C9 C8 H8 120.1 . . ?
C10 C9 C8 121.02(17) . . ?
C10 C9 H9 119.5 . . ?
C8 C9 H9 119.5 . . ?
C9 C10 C11 119.94(16) . . ?
C9 C10 H10 120.0 . . ?
C11 C10 H10 120.0 . . ?
O1 P1 N1 92.51(7) . . ?
O1 P1 C26 101.54(7) . . ?
N1 P1 C26 96.42(8) . . ?
C1 O1 P1 111.77(10) . . ?
C7 N1 C6 125.26(14) . . ?
C7 N1 P1 123.03(12) . . ?
C6 N1 P1 109.79(11) . . ?
C10 C11 C12 120.06(17) . . ?
C10 C11 H11 120.0 . . ?
C12 C11 H11 120.0 . . ?
C7 C12 C11 119.35(16) . . ?
C7 C12 P2 119.53(12) . . ?
C11 C12 P2 119.31(13) . . ?
C14 C13 C18 119.69(17) . . ?
C14 C13 P2 118.32(14) . . ?
C18 C13 P2 121.96(14) . . ?
C15 C14 C13 119.85(18) . . ?
C15 C14 H14 120.1 . . ?
C13 C14 H14 120.1 . . ?
C16 C15 C14 120.21(19) . . ?
C16 C15 H15 119.9 . . ?
C14 C15 H15 119.9 . . ?
C15 C16 C17 120.08(18) . . ?
C15 C16 H16 120.0 . . ?
C17 C16 H16 120.0 . . ?
C18 C17 C16 120.6(2) . . ?
C18 C17 H17 119.7 . . ?
C16 C17 H17 119.7 . . ?
C17 C18 C13 119.59(19) . . ?
C17 C18 H18 120.2 . . ?
C13 C18 H18 120.2 . . ?
C20 C19 C24 119.68(17) . . ?
C20 C19 P2 119.95(13) . . ?
C24 C19 P2 120.19(14) . . ?
C21 C20 C19 119.75(18) . . ?
C21 C20 H20 120.1 . . ?
C19 C20 H20 120.1 . . ?
C22 C21 C20 120.38(19) . . ?
C22 C21 H21 119.8 . . ?
C20 C21 H21 119.8 . . ?
C21 C22 C23 120.22(19) . . ?
C21 C22 H22 119.9 . . ?
C23 C22 H22 119.9 . . ?
C53 B1 C47 112.40(14) . . ?
C53 B1 C59 114.10(14) . . ?
C47 B1 C59 101.68(13) . . ?
C53 B1 C65 101.63(13) . . ?
C47 B1 C65 114.29(14) . . ?
C59 B1 C65 113.28(14) . . ?
C19 P2 C13 107.59(9) . . ?
C19 P2 C12 106.05(8) . . ?
C13 P2 C12 108.67(8) . . ?
C19 P2 C25 106.62(8) . . ?
C13 P2 C25 108.35(8) . . ?
C12 P2 C25 119.03(8) . . ?
C22 C23 C24 119.98(19) . . ?
C22 C23 H23 120.0 . . ?
C24 C23 H23 120.0 . . ?
C23 C24 C19 119.97(18) . . ?
C23 C24 H24 120.0 . . ?
C19 C24 H24 120.0 . . ?
C27 C25 C26 116.35(14) . . ?
C27 C25 P2 113.71(11) . . ?
C26 C25 P2 112.46(11) . . ?
C27 C25 H25 104.2 . . ?
C26 C25 H25 104.2 . . ?
P2 C25 H25 104.2 . . ?
C33 C26 C25 114.29(14) . . ?
C33 C26 P1 113.63(12) . . ?
C25 C26 P1 107.88(11) . . ?
C33 C26 H26 106.9 . . ?
C25 C26 H26 106.9 . . ?
P1 C26 H26 106.9 . . ?
C32 C27 C28 118.86(16) . . ?
C32 C27 C25 117.73(15) . . ?
C28 C27 C25 123.42(15) . . ?
C29 C28 C27 120.50(17) . . ?
C29 C28 H28 119.8 . . ?
C27 C28 H28 119.8 . . ?
C30 C29 C28 119.96(17) . . ?
C30 C29 H29 120.0 . . ?
C28 C29 H29 120.0 . . ?
C29 C30 C31 120.08(18) . . ?
C29 C30 H30 120.0 . . ?
C31 C30 H30 120.0 . . ?
C30 C31 C32 120.31(19) . . ?
C30 C31 H31 119.8 . . ?
C32 C31 H31 119.8 . . ?
C27 C32 C31 120.29(18) . . ?
C27 C32 H32 119.9 . . ?
C31 C32 H32 119.9 . . ?
C38 C33 C34 118.68(16) . . ?
C38 C33 C26 118.47(16) . . ?
C34 C33 C26 122.77(16) . . ?
C35 C34 C33 120.39(18) . . ?
C35 C34 H34 119.8 . . ?
C33 C34 H34 119.8 . . ?
C34 C35 C36 120.3(2) . . ?
C34 C35 H35 119.8 . . ?
C36 C35 H35 119.8 . . ?
C37 C36 C35 119.61(18) . . ?
C37 C36 H36 120.2 . . ?
C35 C36 H36 120.2 . . ?
C36 C37 C38 120.28(19) . . ?
C36 C37 H37 119.9 . . ?
C38 C37 H37 119.9 . . ?
C37 C38 C33 120.71(18) . . ?
C37 C38 H38 119.6 . . ?
C33 C38 H38 119.6 . . ?
C42 C39 C2 111.57(16) . . ?
C42 C39 C41 108.47(16) . . ?
C2 C39 C41 109.02(15) . . ?
C42 C39 C40 107.99(16) . . ?
C2 C39 C40 110.13(15) . . ?
C41 C39 C40 109.62(16) . . ?
C39 C40 H40A 109.5 . . ?
C39 C40 H40B 109.5 . . ?
H40A C40 H40B 109.5 . . ?
C39 C40 H40C 109.5 . . ?
H40A C40 H40C 109.5 . . ?
H40B C40 H40C 109.5 . . ?
C39 C41 H41A 109.5 . . ?
C39 C41 H41B 109.5 . . ?
H41A C41 H41B 109.5 . . ?
C39 C41 H41C 109.5 . . ?
H41A C41 H41C 109.5 . . ?
H41B C41 H41C 109.5 . . ?
C39 C42 H42A 109.5 . . ?
C39 C42 H42B 109.5 . . ?
H42A C42 H42B 109.5 . . ?
C39 C42 H42C 109.5 . . ?
H42A C42 H42C 109.5 . . ?
H42B C42 H42C 109.5 . . ?
C45A C43 C46A 110.8(4) . . ?
C44B C43 C46B 111.6(8) . . ?
C44B C43 C4 114.6(5) . . ?
C45A C43 C4 108.7(2) . . ?
C46A C43 C4 112.6(3) . . ?
C46B C43 C4 104.9(5) . . ?
C45A C43 C44A 107.3(3) . . ?
C46A C43 C44A 104.9(4) . . ?
C4 C43 C44A 112.3(2) . . ?
C44B C43 C45B 113.2(8) . . ?
C46B C43 C45B 101.9(7) . . ?
C4 C43 C45B 109.5(4) . . ?
C48 C47 C52 113.05(16) . . ?
C48 C47 B1 127.08(15) . . ?
C52 C47 B1 119.53(15) . . ?
F1 C48 C49 114.69(16) . . ?
F1 C48 C47 121.18(16) . . ?
C49 C48 C47 124.12(17) . . ?
F2 C49 C50 119.97(17) . . ?
F2 C49 C48 120.18(17) . . ?
C50 C49 C48 119.83(17) . . ?
F3 C50 C51 120.63(18) . . ?
F3 C50 C49 120.67(18) . . ?
C51 C50 C49 118.68(17) . . ?
F4 C51 C50 119.07(17) . . ?
F4 C51 C52 121.09(17) . . ?
C50 C51 C52 119.84(17) . . ?
F5 C52 C51 116.39(16) . . ?
F5 C52 C47 119.16(15) . . ?
C51 C52 C47 124.45(17) . . ?
C58 C53 C54 112.96(15) . . ?
C58 C53 B1 128.31(15) . . ?
C54 C53 B1 118.59(14) . . ?
F6 C54 C55 116.09(15) . . ?
F6 C54 C53 119.16(15) . . ?
C55 C54 C53 124.74(16) . . ?
F7 C55 C54 120.52(16) . . ?
F7 C55 C56 119.65(15) . . ?
C54 C55 C56 119.81(16) . . ?
F8 C56 C57 120.81(16) . . ?
F8 C56 C55 120.74(16) . . ?
C57 C56 C55 118.43(16) . . ?
F9 C57 C56 119.51(16) . . ?
F9 C57 C58 120.54(16) . . ?
C56 C57 C58 119.95(16) . . ?
F10 C58 C57 114.90(15) . . ?
F10 C58 C53 121.04(15) . . ?
C57 C58 C53 124.05(16) . . ?
C64 C59 C60 113.54(16) . . ?
C64 C59 B1 118.63(15) . . ?
C60 C59 B1 127.16(16) . . ?
F11 C60 C59 121.41(16) . . ?
F11 C60 C61 115.55(17) . . ?
C59 C60 C61 123.03(19) . . ?
F12 C61 C62 119.56(18) . . ?
F12 C61 C60 120.0(2) . . ?
C62 C61 C60 120.39(19) . . ?
F13 C62 C61 120.7(2) . . ?
F13 C62 C63 120.2(2) . . ?
C61 C62 C63 119.15(17) . . ?
F14 C63 C62 120.31(18) . . ?
F14 C63 C64 120.8(2) . . ?
C62 C63 C64 118.9(2) . . ?
F15 C64 C63 115.89(18) . . ?
F15 C64 C59 119.12(15) . . ?
C63 C64 C59 124.98(18) . . ?
C66 C65 C70 113.41(16) . . ?
C66 C65 B1 127.64(16) . . ?
C70 C65 B1 118.57(15) . . ?
F16 C66 C67 115.08(16) . . ?
F16 C66 C65 121.19(16) . . ?
C67 C66 C65 123.73(17) . . ?
F17 C67 C68 119.73(17) . . ?
F17 C67 C66 120.32(17) . . ?
C68 C67 C66 119.94(17) . . ?
F18 C68 C67 120.38(18) . . ?
F18 C68 C69 120.54(18) . . ?
C67 C68 C69 119.06(17) . . ?
F19 C69 C70 120.96(18) . . ?
F19 C69 C68 119.87(17) . . ?
C70 C69 C68 119.14(17) . . ?
F20 C70 C69 115.98(16) . . ?
F20 C70 C65 119.31(16) . . ?
C69 C70 C65 124.71(17) . . ?
Cl1_1 C1_1 Cl2_1 116.3(3) . . ?
Cl1_1 C1_1 H71A_1 108.2 . . ?
Cl2_1 C1_1 H71A_1 108.2 . . ?
Cl1_1 C1_1 H71B_1 108.2 . . ?
Cl2_1 C1_1 H71B_1 108.2 . . ?
H71A_1 C1_1 H71B_1 107.4 . . ?
C43 C44A H44A 109.5 . . ?
C43 C44A H44B 109.5 . . ?
H44A C44A H44B 109.5 . . ?
C43 C44A H44C 109.5 . . ?
H44A C44A H44C 109.5 . . ?
H44B C44A H44C 109.5 . . ?
C43 C45A H45A 109.5 . . ?
C43 C45A H45B 109.5 . . ?
H45A C45A H45B 109.5 . . ?
C43 C45A H45C 109.5 . . ?
H45A C45A H45C 109.5 . . ?
H45B C45A H45C 109.5 . . ?
C43 C46A H46A 109.5 . . ?
C43 C46A H46B 109.5 . . ?
H46A C46A H46B 109.5 . . ?
C43 C46A H46C 109.5 . . ?
H46A C46A H46C 109.5 . . ?
H46B C46A H46C 109.5 . . ?
C43 C44B H44D 109.5 . . ?
C43 C44B H44E 109.5 . . ?
H44D C44B H44E 109.5 . . ?
C43 C44B H44F 109.5 . . ?
H44D C44B H44F 109.5 . . ?
H44E C44B H44F 109.5 . . ?
C43 C45B H45D 109.5 . . ?
C43 C45B H45E 109.5 . . ?
H45D C45B H45E 109.5 . . ?
C43 C45B H45F 109.5 . . ?
H45D C45B H45F 109.5 . . ?
H45E C45B H45F 109.5 . . ?
C43 C46B H46D 109.5 . . ?
C43 C46B H46E 109.5 . . ?
H46D C46B H46E 109.5 . . ?
C43 C46B H46F 109.5 . . ?
H46D C46B H46F 109.5 . . ?
H46E C46B H46F 109.5 . . ?
Cl1_2 C1_2 Cl2_2 123.0(13) . . ?
Cl1_2 C1_2 H1A_2 106.6 . . ?
Cl2_2 C1_2 H1A_2 106.6 . . ?
Cl1_2 C1_2 H1B_2 106.6 . . ?
Cl2_2 C1_2 H1B_2 106.6 . . ?
H1A_2 C1_2 H1B_2 106.5 . . ?

loop_
_geom_bond_atom_site_label_1
_geom_bond_atom_site_label_2
_geom_bond_distance
_geom_bond_site_symmetry_2
_geom_bond_publ_flag
C1 C2 1.386(2) . ?
C1 C6 1.394(2) . ?
C1 O1 1.401(2) . ?
C2 C3 1.400(3) . ?
C2 C39 1.534(2) . ?
F3 C50 1.341(2) . ?
C3 C4 1.402(3) . ?
C3 H3 0.9500 . ?
F4 C51 1.348(2) . ?
C4 C5 1.395(3) . ?
C4 C43 1.535(3) . ?
F5 C52 1.351(2) . ?
C5 C6 1.384(2) . ?
C5 H5 0.9500 . ?
F6 C54 1.353(2) . ?
C6 N1 1.419(2) . ?
F7 C55 1.348(2) . ?
C7 C8 1.390(2) . ?
C7 C12 1.407(2) . ?
C7 N1 1.408(2) . ?
F8 C56 1.341(2) . ?
C8 C9 1.391(3) . ?
C8 H8 0.9500 . ?
F9 C57 1.346(2) . ?
C9 C10 1.379(3) . ?
C9 H9 0.9500 . ?
F10 C58 1.3528(19) . ?
C10 C11 1.385(3) . ?
C10 H10 0.9500 . ?
F11 C60 1.343(2) . ?
P1 O1 1.6436(15) . ?
P1 N1 1.7385(16) . ?
P1 C26 1.8652(19) . ?
F1 C48 1.351(2) . ?
C11 C12 1.408(2) . ?
C11 H11 0.9500 . ?
F12 C61 1.349(2) . ?
C12 P2 1.7993(19) . ?
F13 C62 1.345(2) . ?
C13 C14 1.394(3) . ?
C13 C18 1.399(3) . ?
C13 P2 1.7980(19) . ?
F14 C63 1.342(3) . ?
C14 C15 1.389(3) . ?
C14 H14 0.9500 . ?
F15 C64 1.354(2) . ?
C15 C16 1.380(3) . ?
C15 H15 0.9500 . ?
F16 C66 1.352(2) . ?
C16 C17 1.385(3) . ?
C16 H16 0.9500 . ?
F17 C67 1.348(2) . ?
C17 C18 1.382(3) . ?
C17 H17 0.9500 . ?
F18 C68 1.341(2) . ?
C18 H18 0.9500 . ?
F19 C69 1.347(2) . ?
C19 C20 1.389(3) . ?
C19 C24 1.397(2) . ?
C19 P2 1.7969(18) . ?
F20 C70 1.359(2) . ?
C20 C21 1.386(3) . ?
C20 H20 0.9500 . ?
C21 C22 1.381(3) . ?
C21 H21 0.9500 . ?
C22 C23 1.381(3) . ?
C22 H22 0.9500 . ?
B1 C53 1.652(3) . ?
B1 C47 1.653(3) . ?
B1 C59 1.654(3) . ?
B1 C65 1.654(3) . ?
P2 C25 1.8426(18) . ?
F2 C49 1.341(2) . ?
C23 C24 1.385(3) . ?
C23 H23 0.9500 . ?
C24 H24 0.9500 . ?
C25 C27 1.521(2) . ?
C25 C26 1.562(2) . ?
C25 H25 1.0000 . ?
C26 C33 1.513(2) . ?
C26 H26 1.0000 . ?
C27 C32 1.390(3) . ?
C27 C28 1.401(2) . ?
C28 C29 1.393(2) . ?
C28 H28 0.9500 . ?
C29 C30 1.380(3) . ?
C29 H29 0.9500 . ?
C30 C31 1.384(3) . ?
C30 H30 0.9500 . ?
C31 C32 1.393(3) . ?
C31 H31 0.9500 . ?
C32 H32 0.9500 . ?
C33 C38 1.395(2) . ?
C33 C34 1.398(3) . ?
C34 C35 1.389(3) . ?
C34 H34 0.9500 . ?
C35 C36 1.393(3) . ?
C35 H35 0.9500 . ?
C36 C37 1.381(3) . ?
C36 H36 0.9500 . ?
C37 C38 1.391(3) . ?
C37 H37 0.9500 . ?
C38 H38 0.9500 . ?
C39 C42 1.533(3) . ?
C39 C41 1.537(3) . ?
C39 C40 1.539(3) . ?
C40 H40A 0.9800 . ?
C40 H40B 0.9800 . ?
C40 H40C 0.9800 . ?
C41 H41A 0.9800 . ?
C41 H41B 0.9800 . ?
C41 H41C 0.9800 . ?
C42 H42A 0.9800 . ?
C42 H42B 0.9800 . ?
C42 H42C 0.9800 . ?
C43 C44B 1.432(9) . ?
C43 C45A 1.510(4) . ?
C43 C46A 1.517(5) . ?
C43 C46B 1.520(9) . ?
C43 C44A 1.555(5) . ?
C43 C45B 1.571(9) . ?
C47 C48 1.387(2) . ?
C47 C52 1.394(2) . ?
C48 C49 1.387(3) . ?
C49 C50 1.376(3) . ?
C50 C51 1.368(3) . ?
C51 C52 1.380(3) . ?
C53 C58 1.390(2) . ?
C53 C54 1.392(2) . ?
C54 C55 1.372(2) . ?
C55 C56 1.376(3) . ?
C56 C57 1.375(3) . ?
C57 C58 1.385(2) . ?
C59 C64 1.388(3) . ?
C59 C60 1.390(3) . ?
C60 C61 1.390(3) . ?
C61 C62 1.364(3) . ?
C62 C63 1.373(3) . ?
C63 C64 1.378(3) . ?
C65 C66 1.387(3) . ?
C65 C70 1.394(2) . ?
C66 C67 1.385(3) . ?
C67 C68 1.371(3) . ?
C68 C69 1.378(3) . ?
C69 C70 1.375(3) . ?
Cl1_1 C1_1 1.726(5) . ?
Cl2_1 C1_1 1.793(5) . ?
C1_1 H71A_1 0.9900 . ?
C1_1 H71B_1 0.9900 . ?
C44A H44A 0.9800 . ?
C44A H44B 0.9800 . ?
C44A H44C 0.9800 . ?
C45A H45A 0.9800 . ?
C45A H45B 0.9800 . ?
C45A H45C 0.9800 . ?
C46A H46A 0.9800 . ?
C46A H46B 0.9800 . ?
C46A H46C 0.9800 . ?
C44B H44D 0.9800 . ?
C44B H44E 0.9800 . ?
C44B H44F 0.9800 . ?
C45B H45D 0.9800 . ?
C45B H45E 0.9800 . ?
C45B H45F 0.9800 . ?
C46B H46D 0.9800 . ?
C46B H46E 0.9800 . ?
C46B H46F 0.9800 . ?
Cl1_2 C1_2 1.782(9) . ?
Cl2_2 C1_2 1.794(9) . ?
C1_2 H1A_2 0.9900 . ?
C1_2 H1B_2 0.9900 . ?

loop_
_geom_torsion_atom_site_label_1
_geom_torsion_atom_site_label_2
_geom_torsion_atom_site_label_3
_geom_torsion_atom_site_label_4
_geom_torsion
_geom_torsion_site_symmetry_1
_geom_torsion_site_symmetry_2
_geom_torsion_site_symmetry_3
_geom_torsion_site_symmetry_4
_geom_torsion_publ_flag
C6 C1 C2 C3 0.0(2) . . . . ?
O1 C1 C2 C3 176.90(15) . . . . ?
C6 C1 C2 C39 -178.40(16) . . . . ?
O1 C1 C2 C39 -1.5(3) . . . . ?
C1 C2 C3 C4 -0.6(3) . . . . ?
C39 C2 C3 C4 177.72(17) . . . . ?
C2 C3 C4 C5 0.6(3) . . . . ?
C2 C3 C4 C43 -178.49(17) . . . . ?
C3 C4 C5 C6 0.1(3) . . . . ?
C43 C4 C5 C6 179.17(16) . . . . ?
C4 C5 C6 C1 -0.7(3) . . . . ?
C4 C5 C6 N1 177.99(16) . . . . ?
C2 C1 C6 C5 0.7(3) . . . . ?
O1 C1 C6 C5 -176.54(15) . . . . ?
C2 C1 C6 N1 -178.23(15) . . . . ?
O1 C1 C6 N1 4.5(2) . . . . ?
C12 C7 C8 C9 -2.6(3) . . . . ?
N1 C7 C8 C9 176.76(16) . . . . ?
C7 C8 C9 C10 -1.0(3) . . . . ?
C8 C9 C10 C11 3.0(3) . . . . ?
C2 C1 O1 P1 169.09(14) . . . . ?
C6 C1 O1 P1 -13.73(17) . . . . ?
N1 P1 O1 C1 14.48(11) . . . . ?
C26 P1 O1 C1 -82.60(12) . . . . ?
C8 C7 N1 C6 43.9(2) . . . . ?
C12 C7 N1 C6 -136.75(17) . . . . ?
C8 C7 N1 P1 -118.67(16) . . . . ?
C12 C7 N1 P1 60.68(19) . . . . ?
C5 C6 N1 C7 22.6(3) . . . . ?
C1 C6 N1 C7 -158.61(15) . . . . ?
C5 C6 N1 P1 -172.90(15) . . . . ?
C1 C6 N1 P1 5.91(17) . . . . ?
O1 P1 N1 C7 153.14(14) . . . . ?
C26 P1 N1 C7 -104.94(14) . . . . ?
O1 P1 N1 C6 -11.79(12) . . . . ?
C26 P1 N1 C6 90.13(12) . . . . ?
C9 C10 C11 C12 -1.3(3) . . . . ?
C8 C7 C12 C11 4.2(2) . . . . ?
N1 C7 C12 C11 -175.18(15) . . . . ?
C8 C7 C12 P2 -160.43(13) . . . . ?
N1 C7 C12 P2 20.2(2) . . . . ?
C10 C11 C12 C7 -2.3(2) . . . . ?
C10 C11 C12 P2 162.39(14) . . . . ?
C18 C13 C14 C15 0.9(3) . . . . ?
P2 C13 C14 C15 179.15(15) . . . . ?
C13 C14 C15 C16 0.1(3) . . . . ?
C14 C15 C16 C17 -0.4(3) . . . . ?
C15 C16 C17 C18 -0.2(3) . . . . ?
C16 C17 C18 C13 1.1(3) . . . . ?
C14 C13 C18 C17 -1.4(3) . . . . ?
P2 C13 C18 C17 -179.66(16) . . . . ?
C24 C19 C20 C21 1.1(3) . . . . ?
P2 C19 C20 C21 176.15(16) . . . . ?
C19 C20 C21 C22 -0.5(3) . . . . ?
C20 C21 C22 C23 -0.4(4) . . . . ?
C20 C19 P2 C13 -99.08(16) . . . . ?
C24 C19 P2 C13 75.99(16) . . . . ?
C20 C19 P2 C12 17.07(16) . . . . ?
C24 C19 P2 C12 -167.87(14) . . . . ?
C20 C19 P2 C25 144.86(14) . . . . ?
C24 C19 P2 C25 -40.07(16) . . . . ?
C14 C13 P2 C19 8.92(17) . . . . ?
C18 C13 P2 C19 -172.83(15) . . . . ?
C14 C13 P2 C12 -105.48(15) . . . . ?
C18 C13 P2 C12 72.76(17) . . . . ?
C14 C13 P2 C25 123.84(15) . . . . ?
C18 C13 P2 C25 -57.91(17) . . . . ?
C7 C12 P2 C19 58.01(15) . . . . ?
C11 C12 P2 C19 -106.61(15) . . . . ?
C7 C12 P2 C13 173.42(13) . . . . ?
C11 C12 P2 C13 8.80(16) . . . . ?
C7 C12 P2 C25 -62.00(16) . . . . ?
C11 C12 P2 C25 133.39(13) . . . . ?
C21 C22 C23 C24 0.7(4) . . . . ?
C22 C23 C24 C19 -0.2(3) . . . . ?
C20 C19 C24 C23 -0.7(3) . . . . ?
P2 C19 C24 C23 -175.80(16) . . . . ?
C19 P2 C25 C27 169.85(12) . . . . ?
C13 P2 C25 C27 54.30(14) . . . . ?
C12 P2 C25 C27 -70.43(14) . . . . ?
C19 P2 C25 C26 -55.22(13) . . . . ?
C13 P2 C25 C26 -170.77(11) . . . . ?
C12 P2 C25 C26 64.50(14) . . . . ?
C27 C25 C26 C33 -62.17(19) . . . . ?
P2 C25 C26 C33 164.16(12) . . . . ?
C27 C25 C26 P1 65.26(16) . . . . ?
P2 C25 C26 P1 -68.41(13) . . . . ?
O1 P1 C26 C33 -56.50(13) . . . . ?
N1 P1 C26 C33 -150.39(12) . . . . ?
O1 P1 C26 C25 175.69(10) . . . . ?
N1 P1 C26 C25 81.80(11) . . . . ?
C26 C25 C27 C32 104.03(18) . . . . ?
P2 C25 C27 C32 -122.87(15) . . . . ?
C26 C25 C27 C28 -76.0(2) . . . . ?
P2 C25 C27 C28 57.1(2) . . . . ?
C32 C27 C28 C29 -0.8(3) . . . . ?
C25 C27 C28 C29 179.23(16) . . . . ?
C27 C28 C29 C30 -0.1(3) . . . . ?
C28 C29 C30 C31 0.6(3) . . . . ?
C29 C30 C31 C32 -0.2(3) . . . . ?
C28 C27 C32 C31 1.2(3) . . . . ?
C25 C27 C32 C31 -178.88(18) . . . . ?
C30 C31 C32 C27 -0.7(3) . . . . ?
C25 C26 C33 C38 -113.69(17) . . . . ?
P1 C26 C33 C38 121.89(15) . . . . ?
C25 C26 C33 C34 69.6(2) . . . . ?
P1 C26 C33 C34 -54.8(2) . . . . ?
C38 C33 C34 C35 -0.1(3) . . . . ?
C26 C33 C34 C35 176.62(18) . . . . ?
C33 C34 C35 C36 -0.1(3) . . . . ?
C34 C35 C36 C37 0.2(3) . . . . ?
C35 C36 C37 C38 0.1(3) . . . . ?
C36 C37 C38 C33 -0.3(3) . . . . ?
C34 C33 C38 C37 0.3(3) . . . . ?
C26 C33 C38 C37 -176.53(16) . . . . ?
C1 C2 C39 C42 -177.31(17) . . . . ?
C3 C2 C39 C42 4.4(2) . . . . ?
C1 C2 C39 C41 62.9(2) . . . . ?
C3 C2 C39 C41 -115.33(19) . . . . ?
C1 C2 C39 C40 -57.4(2) . . . . ?
C3 C2 C39 C40 124.36(19) . . . . ?
C5 C4 C43 C44B -18.0(10) . . . . ?
C3 C4 C43 C44B 161.0(10) . . . . ?
C5 C4 C43 C45A -101.9(4) . . . . ?
C3 C4 C43 C45A 77.2(4) . . . . ?
C5 C4 C43 C46A 134.9(4) . . . . ?
C3 C4 C43 C46A -46.0(4) . . . . ?
C5 C4 C43 C46B 104.7(7) . . . . ?
C3 C4 C43 C46B -76.2(7) . . . . ?
C5 C4 C43 C44A 16.7(4) . . . . ?
C3 C4 C43 C44A -164.3(3) . . . . ?
C5 C4 C43 C45B -146.6(8) . . . . ?
C3 C4 C43 C45B 32.5(8) . . . . ?
C53 B1 C47 C48 14.2(2) . . . . ?
C59 B1 C47 C48 -108.23(19) . . . . ?
C65 B1 C47 C48 129.36(18) . . . . ?
C53 B1 C47 C52 -173.01(15) . . . . ?
C59 B1 C47 C52 64.57(19) . . . . ?
C65 B1 C47 C52 -57.8(2) . . . . ?
C52 C47 C48 F1 -176.33(15) . . . . ?
B1 C47 C48 F1 -3.1(3) . . . . ?
C52 C47 C48 C49 2.1(3) . . . . ?
B1 C47 C48 C49 175.27(17) . . . . ?
F1 C48 C49 F2 -1.3(3) . . . . ?
C47 C48 C49 F2 -179.79(17) . . . . ?
F1 C48 C49 C50 177.26(17) . . . . ?
C47 C48 C49 C50 -1.2(3) . . . . ?
F2 C49 C50 F3 0.2(3) . . . . ?
C48 C49 C50 F3 -178.32(18) . . . . ?
F2 C49 C50 C51 178.76(18) . . . . ?
C48 C49 C50 C51 0.2(3) . . . . ?
F3 C50 C51 F4 -1.5(3) . . . . ?
C49 C50 C51 F4 -179.98(18) . . . . ?
F3 C50 C51 C52 178.29(18) . . . . ?
C49 C50 C51 C52 -0.2(3) . . . . ?
F4 C51 C52 F5 0.8(3) . . . . ?
C50 C51 C52 F5 -178.90(17) . . . . ?
F4 C51 C52 C47 -178.95(17) . . . . ?
C50 C51 C52 C47 1.3(3) . . . . ?
C48 C47 C52 F5 178.09(15) . . . . ?
B1 C47 C52 F5 4.3(2) . . . . ?
C48 C47 C52 C51 -2.1(3) . . . . ?
B1 C47 C52 C51 -175.88(17) . . . . ?
C47 B1 C53 C58 -128.39(18) . . . . ?
C59 B1 C53 C58 -13.3(2) . . . . ?
C65 B1 C53 C58 109.00(19) . . . . ?
C47 B1 C53 C54 56.2(2) . . . . ?
C59 B1 C53 C54 171.33(15) . . . . ?
C65 B1 C53 C54 -66.38(18) . . . . ?
C58 C53 C54 F6 -178.27(15) . . . . ?
B1 C53 C54 F6 -2.2(2) . . . . ?
C58 C53 C54 C55 2.7(3) . . . . ?
B1 C53 C54 C55 178.75(16) . . . . ?
F6 C54 C55 F7 0.2(2) . . . . ?
C53 C54 C55 F7 179.31(16) . . . . ?
F6 C54 C55 C56 178.72(15) . . . . ?
C53 C54 C55 C56 -2.2(3) . . . . ?
F7 C55 C56 F8 0.3(3) . . . . ?
C54 C55 C56 F8 -178.24(16) . . . . ?
F7 C55 C56 C57 178.88(16) . . . . ?
C54 C55 C56 C57 0.4(3) . . . . ?
F8 C56 C57 F9 -0.1(3) . . . . ?
C55 C56 C57 F9 -178.67(16) . . . . ?
F8 C56 C57 C58 179.26(16) . . . . ?
C55 C56 C57 C58 0.6(3) . . . . ?
F9 C57 C58 F10 -0.3(2) . . . . ?
C56 C57 C58 F10 -179.56(15) . . . . ?
F9 C57 C58 C53 179.33(16) . . . . ?
C56 C57 C58 C53 0.0(3) . . . . ?
C54 C53 C58 F10 177.98(15) . . . . ?
B1 C53 C58 F10 2.4(3) . . . . ?
C54 C53 C58 C57 -1.6(2) . . . . ?
B1 C53 C58 C57 -177.18(16) . . . . ?
C53 B1 C59 C64 -57.7(2) . . . . ?
C47 B1 C59 C64 63.52(19) . . . . ?
C65 B1 C59 C64 -173.38(15) . . . . ?
C53 B1 C59 C60 132.31(18) . . . . ?
C47 B1 C59 C60 -106.45(19) . . . . ?
C65 B1 C59 C60 16.7(2) . . . . ?
C64 C59 C60 F11 -179.57(16) . . . . ?
B1 C59 C60 F11 -9.2(3) . . . . ?
C64 C59 C60 C61 0.0(3) . . . . ?
B1 C59 C60 C61 170.40(17) . . . . ?
F11 C60 C61 F12 -2.3(3) . . . . ?
C59 C60 C61 F12 178.14(17) . . . . ?
F11 C60 C61 C62 178.50(17) . . . . ?
C59 C60 C61 C62 -1.1(3) . . . . ?
F12 C61 C62 F13 1.3(3) . . . . ?
C60 C61 C62 F13 -179.41(18) . . . . ?
F12 C61 C62 C63 -177.69(18) . . . . ?
C60 C61 C62 C63 1.6(3) . . . . ?
F13 C62 C63 F14 0.0(3) . . . . ?
C61 C62 C63 F14 179.08(18) . . . . ?
F13 C62 C63 C64 -179.96(18) . . . . ?
C61 C62 C63 C64 -0.9(3) . . . . ?
F14 C63 C64 F15 0.7(3) . . . . ?
C62 C63 C64 F15 -179.30(17) . . . . ?
F14 C63 C64 C59 179.79(17) . . . . ?
C62 C63 C64 C59 -0.2(3) . . . . ?
C60 C59 C64 F15 179.72(15) . . . . ?
B1 C59 C64 F15 8.4(2) . . . . ?
C60 C59 C64 C63 0.7(3) . . . . ?
B1 C59 C64 C63 -170.64(17) . . . . ?
C53 B1 C65 C66 109.05(19) . . . . ?
C47 B1 C65 C66 -12.3(2) . . . . ?
C59 B1 C65 C66 -128.10(18) . . . . ?
C53 B1 C65 C70 -63.33(18) . . . . ?
C47 B1 C65 C70 175.36(15) . . . . ?
C59 B1 C65 C70 59.5(2) . . . . ?
C70 C65 C66 F16 178.97(15) . . . . ?
B1 C65 C66 F16 6.3(3) . . . . ?
C70 C65 C66 C67 -0.2(2) . . . . ?
B1 C65 C66 C67 -172.87(17) . . . . ?
F16 C66 C67 F17 2.3(2) . . . . ?
C65 C66 C67 F17 -178.54(16) . . . . ?
F16 C66 C67 C68 -178.51(16) . . . . ?
C65 C66 C67 C68 0.7(3) . . . . ?
F17 C67 C68 F18 0.1(3) . . . . ?
C66 C67 C68 F18 -179.10(17) . . . . ?
F17 C67 C68 C69 178.47(17) . . . . ?
C66 C67 C68 C69 -0.8(3) . . . . ?
F18 C68 C69 F19 0.4(3) . . . . ?
C67 C68 C69 F19 -177.94(17) . . . . ?
F18 C68 C69 C70 178.69(17) . . . . ?
C67 C68 C69 C70 0.4(3) . . . . ?
F19 C69 C70 F20 -1.6(3) . . . . ?
C68 C69 C70 F20 -179.89(16) . . . . ?
F19 C69 C70 C65 178.44(16) . . . . ?
C68 C69 C70 C65 0.2(3) . . . . ?
C66 C65 C70 F20 179.79(15) . . . . ?
B1 C65 C70 F20 -6.8(2) . . . . ?
C66 C65 C70 C69 -0.3(3) . . . . ?
B1 C65 C70 C69 173.16(16) . . . . ?
